data_2228150
loop_
_publ_author_name
'Knapp, Spring Melody M.'
'Zakharov, Lev N.'
'Tyler, David R.'

_publ_section_title
;
 2,2'-(Propane-2,2-diyl)dibenzothiazole
;
_journal_coeditor_code YA2128
_journal_issue 10
_journal_name_full 'Acta Crystallographica Section E'
_journal_page_first o2520
_journal_paper_doi 10.1107/S1600536810035488
_journal_volume 66
_journal_year 2010
_chemical_formula_iupac 'C17 H14 N2 S2'
_chemical_formula_moiety 'C17 H14 N2 S2'
_chemical_formula_sum 'C17 H14 N2 S2'
_chemical_formula_weight 310.42
_chemical_name_systematic
;
2,2'-(Propane-2,2-diyl)dibenzothiazole
;
_space_group_IT_number 2
_symmetry_cell_setting triclinic
_symmetry_space_group_name_Hall '-P 1'
_symmetry_space_group_name_H-M 'P -1'
_atom_sites_solution_hydrogens difmap
_atom_sites_solution_primary direct
_atom_sites_solution_secondary difmap
_audit_creation_method SHELXLTL
_cell_angle_alpha 86.730(2)
_cell_angle_beta 78.048(2)
_cell_angle_gamma 80.779(2)
_cell_formula_units_Z 4
_cell_length_a 10.3791(13)
_cell_length_b 11.8832(15)
_cell_length_c 12.3391(15)
_cell_measurement_reflns_used 3754
_cell_measurement_temperature 173(2)
_cell_measurement_theta_max 26.4
_cell_measurement_theta_min 2.4
_cell_volume 1469.2(3)
_computing_cell_refinement 'SAINT (Bruker, 2000)'
_computing_data_collection 'SMART (Bruker, 2000)'
_computing_data_reduction 'SAINT (Bruker, 2000)'
_computing_molecular_graphics 'SHELXTL (Sheldrick, 2008)'
_computing_publication_material 'SHELXTL (Sheldrick, 2008)'
_computing_structure_refinement 'SHELXTL (Sheldrick, 2008)'
_computing_structure_solution 'SHELXTL (Sheldrick, 2008)'
_diffrn_ambient_temperature 173(2)
_diffrn_measured_fraction_theta_full 0.993
_diffrn_measured_fraction_theta_max 0.993
_diffrn_measurement_device_type 'Bruker APEX CCD area-detector'
_diffrn_measurement_method 'phi and omega scans'
_diffrn_radiation_monochromator graphite
_diffrn_radiation_source 'fine-focus sealed tube'
_diffrn_radiation_type MoK\a
_diffrn_radiation_wavelength 0.71073
_diffrn_reflns_av_R_equivalents 0.032
_diffrn_reflns_av_sigmaI/netI 0.042
_diffrn_reflns_limit_h_max 13
_diffrn_reflns_limit_h_min -13
_diffrn_reflns_limit_k_max 15
_diffrn_reflns_limit_k_min -15
_diffrn_reflns_limit_l_max 15
_diffrn_reflns_limit_l_min -15
_diffrn_reflns_number 17048
_diffrn_reflns_theta_full 27.0
_diffrn_reflns_theta_max 27.0
_diffrn_reflns_theta_min 1.7
_diffrn_standards_decay_% 0
_diffrn_standards_interval_count 0
_diffrn_standards_number 0
_exptl_absorpt_coefficient_mu 0.356
_exptl_absorpt_correction_T_max 0.982
_exptl_absorpt_correction_T_min 0.865
_exptl_absorpt_correction_type multi-scan
_exptl_absorpt_process_details '(SADABS; Sheldrick, 1995)'
_exptl_crystal_colour colorless
_exptl_crystal_density_diffrn 1.403
_exptl_crystal_density_method 'not measured'
_exptl_crystal_description plate
_exptl_crystal_F_000 648
_exptl_crystal_size_max 0.42
_exptl_crystal_size_mid 0.24
_exptl_crystal_size_min 0.05
_refine_diff_density_max 0.43
_refine_diff_density_min -0.21
_refine_ls_extinction_method none
_refine_ls_goodness_of_fit_ref 1.04
_refine_ls_hydrogen_treatment refall
_refine_ls_matrix_type full
_refine_ls_number_parameters 491
_refine_ls_number_reflns 6379
_refine_ls_number_restraints 0
_refine_ls_restrained_S_all 1.04
_refine_ls_R_factor_all 0.060
_refine_ls_R_factor_gt 0.045
_refine_ls_shift/su_max 0.001
_refine_ls_shift/su_mean 0.000
_refine_ls_structure_factor_coef Fsqd
_refine_ls_weighting_details 'calc w=1/[\s^2^(Fo^2^)+(0.0637P)^2^+0.1616P] where P=(Fo^2^+2Fc^2^)/3'
_refine_ls_weighting_scheme calc
_refine_ls_wR_factor_gt 0.108
_refine_ls_wR_factor_ref 0.119
_reflns_number_gt 5007
_reflns_number_total 6379
_reflns_threshold_expression I>2\s(I)
_cod_data_source_file ya2128.cif
_cod_data_source_block I
_cod_database_code 2228150
_cod_database_fobs_code 2228150

loop_
_symmetry_equiv_pos_as_xyz
'x, y, z'
'-x, -y, -z'

loop_
_atom_site_type_symbol
_atom_site_label
_atom_site_fract_x
_atom_site_fract_y
_atom_site_fract_z
_atom_site_U_iso_or_equiv
_atom_site_adp_type
_atom_site_calc_flag
_atom_site_refinement_flags
_atom_site_occupancy
_atom_site_disorder_assembly
_atom_site_disorder_group
S S1 0.11702(5) 0.06830(4) 0.74433(5) 0.03295(15) Uani d . 1 . .
S S2 0.15867(6) 0.39956(5) 0.46027(5) 0.03744(16) Uani d . 1 . .
N N1 0.07371(17) 0.28776(14) 0.75471(14) 0.0285(4) Uani d . 1 . .
N N2 0.14744(17) 0.18478(14) 0.45096(14) 0.0274(4) Uani d . 1 . .
C C1 -0.0143(2) 0.12842(18) 0.84422(17) 0.0275(4) Uani d . 1 . .
C C2 -0.1057(2) 0.0764(2) 0.9223(2) 0.0364(5) Uani d . 1 . .
C C3 -0.2036(2) 0.1445(2) 0.99230(19) 0.0379(6) Uani d . 1 . .
C C4 -0.2109(2) 0.2623(2) 0.98686(19) 0.0378(6) Uani d . 1 . .
C C5 -0.1214(2) 0.3150(2) 0.91101(19) 0.0367(5) Uani d . 1 . .
C C6 -0.0223(2) 0.24736(17) 0.83812(17) 0.0264(4) Uani d . 1 . .
C C7 0.15016(19) 0.20478(16) 0.70011(16) 0.0236(4) Uani d . 1 . .
C C8 0.2599(2) 0.22277(17) 0.60006(16) 0.0258(4) Uani d . 1 . .
C C9 0.19052(19) 0.25650(16) 0.50325(16) 0.0248(4) Uani d . 1 . .
C C10 0.0816(2) 0.24018(17) 0.37034(16) 0.0267(4) Uani d . 1 . .
C C11 0.0191(2) 0.1870(2) 0.30272(19) 0.0359(5) Uani d . 1 . .
C C12 -0.0461(2) 0.2534(2) 0.2295(2) 0.0428(6) Uani d . 1 . .
C C13 -0.0488(2) 0.3704(2) 0.2221(2) 0.0445(6) Uani d . 1 . .
C C14 0.0126(3) 0.4251(2) 0.2877(2) 0.0413(6) Uani d . 1 . .
C C15 0.0782(2) 0.35846(18) 0.36298(17) 0.0305(5) Uani d . 1 . .
C C16 0.3328(2) 0.3175(2) 0.6252(2) 0.0349(5) Uani d . 1 . .
C C17 0.3583(2) 0.1129(2) 0.5719(2) 0.0339(5) Uani d . 1 . .
S S1' 0.50721(6) 0.09629(5) 0.85604(5) 0.03416(15) Uani d . 1 . .
S S2' 0.40874(6) 0.43208(4) 1.12466(5) 0.03095(15) Uani d . 1 . .
N N1' 0.53067(17) 0.31085(14) 0.83732(14) 0.0276(4) Uani d . 1 . .
N N2' 0.45605(18) 0.21160(15) 1.14371(15) 0.0313(4) Uani d . 1 . .
C C1' 0.6330(2) 0.13756(19) 0.75345(17) 0.0324(5) Uani d . 1 . .
C C2' 0.7266(3) 0.0710(2) 0.6744(2) 0.0429(6) Uani d . 1 . .
C C3' 0.8170(3) 0.1245(3) 0.6013(2) 0.0497(7) Uani d . 1 . .
C C4' 0.8160(2) 0.2417(3) 0.6045(2) 0.0467(7) Uani d . 1 . .
C C5' 0.7239(2) 0.3082(2) 0.68130(19) 0.0389(6) Uani d . 1 . .
C C6' 0.6309(2) 0.25492(18) 0.75653(17) 0.0288(5) Uani d . 1 . .
C C7' 0.4600(2) 0.23898(16) 0.89364(16) 0.0245(4) Uani d . 1 . .
C C8' 0.3426(2) 0.27369(17) 0.98818(17) 0.0268(4) Uani d . 1 . .
C C9' 0.4025(2) 0.29371(16) 1.08699(17) 0.0256(4) Uani d . 1 . .
C C10' 0.5093(2) 0.25520(18) 1.22437(17) 0.0292(5) Uani d . 1 . .
C C11' 0.5780(3) 0.1898(2) 1.2976(2) 0.0395(6) Uani d . 1 . .
C C12' 0.6284(2) 0.2443(2) 1.3717(2) 0.0426(6) Uani d . 1 . .
C C13' 0.6111(2) 0.3625(2) 1.37387(19) 0.0390(6) Uani d . 1 . .
C C14' 0.5442(2) 0.4291(2) 1.30219(19) 0.0361(5) Uani d . 1 . .
C C15' 0.4932(2) 0.37455(17) 1.22706(17) 0.0278(5) Uani d . 1 . .
C C16' 0.2577(2) 0.3819(2) 0.9530(2) 0.0331(5) Uani d . 1 . .
C C17' 0.2573(3) 0.1780(2) 1.0184(2) 0.0368(5) Uani d . 1 . .
H H2 -0.099(2) -0.002(2) 0.925(2) 0.049(7) Uiso d . 1 . .
H H2' 0.727(2) -0.010(2) 0.6737(18) 0.036(6) Uiso d . 1 . .
H H3 -0.269(2) 0.1105(19) 1.045(2) 0.042(7) Uiso d . 1 . .
H H3' 0.882(3) 0.081(2) 0.553(2) 0.050(7) Uiso d . 1 . .
H H4 -0.275(2) 0.307(2) 1.0317(19) 0.039(7) Uiso d . 1 . .
H H4' 0.874(3) 0.278(2) 0.551(2) 0.066(9) Uiso d . 1 . .
H H5 -0.127(2) 0.398(2) 0.904(2) 0.051(7) Uiso d . 1 . .
H H5' 0.721(2) 0.3962(19) 0.6852(18) 0.038(6) Uiso d . 1 . .
H H11 0.023(2) 0.109(2) 0.307(2) 0.045(7) Uiso d . 1 . .
H H11' 0.590(3) 0.115(2) 1.295(2) 0.058(8) Uiso d . 1 . .
H H12 -0.086(3) 0.219(2) 0.181(2) 0.056(8) Uiso d . 1 . .
H H12' 0.679(2) 0.198(2) 1.418(2) 0.045(7) Uiso d . 1 . .
H H13 -0.091(2) 0.410(2) 0.163(2) 0.043(7) Uiso d . 1 . .
H H13' 0.648(2) 0.3967(18) 1.4283(18) 0.033(6) Uiso d . 1 . .
H H14 0.009(2) 0.5014(19) 0.2881(18) 0.034(6) Uiso d . 1 . .
H H14' 0.531(2) 0.5098(19) 1.3029(18) 0.033(6) Uiso d . 1 . .
H H16A 0.373(2) 0.2928(19) 0.687(2) 0.041(7) Uiso d . 1 . .
H H16B 0.398(2) 0.3325(19) 0.5604(19) 0.039(6) Uiso d . 1 . .
H H16C 0.265(2) 0.3889(19) 0.6484(18) 0.036(6) Uiso d . 1 . .
H H16D 0.184(2) 0.4074(18) 1.0135(19) 0.036(6) Uiso d . 1 . .
H H16E 0.223(2) 0.3664(18) 0.8903(19) 0.033(6) Uiso d . 1 . .
H H16F 0.309(2) 0.442(2) 0.9308(18) 0.033(6) Uiso d . 1 . .
H H17A 0.425(2) 0.1270(19) 0.508(2) 0.042(7) Uiso d . 1 . .
H H17B 0.397(2) 0.093(2) 0.633(2) 0.039(7) Uiso d . 1 . .
H H17C 0.316(2) 0.052(2) 0.5537(19) 0.037(6) Uiso d . 1 . .
H H17D 0.224(3) 0.163(2) 0.954(2) 0.060(8) Uiso d . 1 . .
H H17E 0.187(3) 0.203(2) 1.079(2) 0.056(8) Uiso d . 1 . .
H H17F 0.308(2) 0.110(2) 1.0472(19) 0.040(7) Uiso d . 1 . .

loop_
_atom_site_aniso_label
_atom_site_aniso_U_11
_atom_site_aniso_U_22
_atom_site_aniso_U_33
_atom_site_aniso_U_12
_atom_site_aniso_U_13
_atom_site_aniso_U_23
S1 0.0344(3) 0.0212(3) 0.0415(3) -0.0073(2) -0.0008(2) -0.0024(2)
S2 0.0574(4) 0.0217(3) 0.0366(3) -0.0094(3) -0.0153(3) 0.0029(2)
N1 0.0336(10) 0.0234(9) 0.0275(9) -0.0048(8) -0.0037(8) 0.0008(7)
N2 0.0304(9) 0.0253(9) 0.0269(9) -0.0047(7) -0.0063(8) -0.0014(7)
C1 0.0280(11) 0.0306(11) 0.0267(11) -0.0098(9) -0.0076(9) -0.0009(9)
C2 0.0367(13) 0.0360(13) 0.0384(13) -0.0158(11) -0.0059(10) 0.0055(10)
C3 0.0339(13) 0.0538(15) 0.0284(12) -0.0171(11) -0.0057(10) 0.0058(11)
C4 0.0321(12) 0.0517(15) 0.0264(12) -0.0020(11) -0.0008(10) -0.0041(11)
C5 0.0416(13) 0.0331(13) 0.0320(13) 0.0000(11) -0.0038(10) -0.0021(10)
C6 0.0275(10) 0.0282(11) 0.0248(11) -0.0043(9) -0.0084(9) 0.0018(8)
C7 0.0253(10) 0.0234(10) 0.0247(10) -0.0061(8) -0.0096(8) 0.0007(8)
C8 0.0279(10) 0.0262(10) 0.0244(10) -0.0070(8) -0.0062(8) 0.0011(8)
C9 0.0254(10) 0.0217(10) 0.0257(11) -0.0045(8) -0.0005(8) -0.0006(8)
C10 0.0254(10) 0.0289(11) 0.0236(11) -0.0016(9) -0.0016(8) -0.0004(8)
C11 0.0379(13) 0.0385(14) 0.0334(13) -0.0075(11) -0.0103(10) -0.0019(10)
C12 0.0371(13) 0.0606(17) 0.0308(13) -0.0027(12) -0.0104(11) -0.0032(12)
C13 0.0416(14) 0.0590(17) 0.0273(13) 0.0082(12) -0.0081(11) 0.0056(12)
C14 0.0524(15) 0.0316(13) 0.0340(13) 0.0044(12) -0.0054(11) 0.0066(10)
C15 0.0357(12) 0.0299(11) 0.0230(11) -0.0012(9) -0.0025(9) 0.0009(9)
C16 0.0353(13) 0.0420(14) 0.0313(13) -0.0176(11) -0.0064(11) -0.0010(11)
C17 0.0293(12) 0.0379(13) 0.0324(13) 0.0011(10) -0.0064(10) -0.0001(10)
S1' 0.0426(3) 0.0233(3) 0.0359(3) -0.0007(2) -0.0079(3) -0.0062(2)
S2' 0.0405(3) 0.0226(3) 0.0323(3) -0.0048(2) -0.0129(2) -0.0014(2)
N1' 0.0282(9) 0.0284(9) 0.0259(9) -0.0047(7) -0.0033(7) -0.0048(7)
N2' 0.0377(10) 0.0258(9) 0.0294(10) -0.0036(8) -0.0050(8) -0.0016(7)
C1' 0.0316(11) 0.0379(12) 0.0272(11) 0.0067(10) -0.0119(9) -0.0083(9)
C2' 0.0430(14) 0.0448(15) 0.0385(14) 0.0138(12) -0.0151(12) -0.0137(12)
C3' 0.0353(14) 0.078(2) 0.0301(14) 0.0172(14) -0.0085(11) -0.0159(13)
C4' 0.0315(13) 0.075(2) 0.0299(14) -0.0016(13) -0.0028(11) -0.0033(13)
C5' 0.0322(12) 0.0533(16) 0.0306(12) -0.0082(11) -0.0039(10) -0.0007(11)
C6' 0.0263(11) 0.0368(12) 0.0241(11) -0.0021(9) -0.0074(9) -0.0047(9)
C7' 0.0276(10) 0.0211(10) 0.0263(11) -0.0025(8) -0.0095(8) -0.0026(8)
C8' 0.0280(11) 0.0259(11) 0.0260(11) -0.0054(9) -0.0026(9) -0.0032(8)
C9' 0.0277(10) 0.0218(10) 0.0264(11) -0.0065(8) -0.0012(8) -0.0005(8)
C10' 0.0300(11) 0.0296(11) 0.0265(11) -0.0052(9) -0.0021(9) 0.0010(9)
C11' 0.0457(14) 0.0354(14) 0.0360(13) -0.0018(11) -0.0107(11) 0.0077(11)
C12' 0.0401(14) 0.0534(16) 0.0347(13) -0.0059(12) -0.0127(11) 0.0108(12)
C13' 0.0375(13) 0.0541(16) 0.0294(13) -0.0155(12) -0.0093(10) -0.0007(11)
C14' 0.0376(13) 0.0373(13) 0.0361(13) -0.0103(11) -0.0095(10) -0.0021(10)
C15' 0.0280(11) 0.0289(11) 0.0255(11) -0.0050(9) -0.0029(9) 0.0014(9)
C16' 0.0328(12) 0.0328(12) 0.0327(13) 0.0005(10) -0.0074(10) -0.0054(10)
C17' 0.0354(13) 0.0388(14) 0.0380(14) -0.0152(11) -0.0029(11) -0.0037(11)

loop_
_atom_type_symbol
_atom_type_description
_atom_type_scat_dispersion_real
_atom_type_scat_dispersion_imag
_atom_type_scat_source
C C 0.0033 0.0016 'International Tables Vol C Tables 4.2.6.8 and 6.1.1.4'
H H 0.0000 0.0000 'International Tables Vol C Tables 4.2.6.8 and 6.1.1.4'
N N 0.0061 0.0033 'International Tables Vol C Tables 4.2.6.8 and 6.1.1.4'
S S 0.1246 0.1234 'International Tables Vol C Tables 4.2.6.8 and 6.1.1.4'

loop_
_geom_angle_atom_site_label_1
_geom_angle_atom_site_label_2
_geom_angle_atom_site_label_3
_geom_angle_site_symmetry_1
_geom_angle_site_symmetry_3
_geom_angle
_geom_angle_publ_flag
C1 S1 C7 . . 89.31(10) ?
C15 S2 C9 . . 89.11(10) ?
C7 N1 C6 . . 111.00(17) ?
C9 N2 C10 . . 110.91(17) ?
C2 C1 C6 . . 120.6(2) ?
C2 C1 S1 . . 129.91(18) ?
C6 C1 S1 . . 109.51(15) ?
C3 C2 C1 . . 118.5(2) ?
C3 C2 H2 . . 122.4(16) ?
C1 C2 H2 . . 119.2(16) ?
C2 C3 C4 . . 121.0(2) ?
C2 C3 H3 . . 119.6(14) ?
C4 C3 H3 . . 119.4(14) ?
C5 C4 C3 . . 121.4(2) ?
C5 C4 H4 . . 117.6(15) ?
C3 C4 H4 . . 121.0(15) ?
C4 C5 C6 . . 118.5(2) ?
C4 C5 H5 . . 122.3(15) ?
C6 C5 H5 . . 119.1(15) ?
C5 C6 N1 . . 125.49(19) ?
C5 C6 C1 . . 120.1(2) ?
N1 C6 C1 . . 114.43(18) ?
N1 C7 C8 . . 122.99(17) ?
N1 C7 S1 . . 115.73(15) ?
C8 C7 S1 . . 121.24(14) ?
C9 C8 C7 . . 106.21(15) ?
C9 C8 C16 . . 111.35(18) ?
C7 C8 C16 . . 108.85(17) ?
C9 C8 C17 . . 108.69(17) ?
C7 C8 C17 . . 111.44(17) ?
C16 C8 C17 . . 110.24(19) ?
N2 C9 C8 . . 123.26(18) ?
N2 C9 S2 . . 115.81(15) ?
C8 C9 S2 . . 120.88(14) ?
C11 C10 N2 . . 125.01(19) ?
C11 C10 C15 . . 120.2(2) ?
N2 C10 C15 . . 114.78(18) ?
C12 C11 C10 . . 118.5(2) ?
C12 C11 H11 . . 121.8(16) ?
C10 C11 H11 . . 119.7(16) ?
C11 C12 C13 . . 121.2(2) ?
C11 C12 H12 . . 119.6(17) ?
C13 C12 H12 . . 119.2(16) ?
C14 C13 C12 . . 121.5(2) ?
C14 C13 H13 . . 122.9(14) ?
C12 C13 H13 . . 115.3(14) ?
C13 C14 C15 . . 117.8(2) ?
C13 C14 H14 . . 124.2(14) ?
C15 C14 H14 . . 117.9(15) ?
C10 C15 C14 . . 120.9(2) ?
C10 C15 S2 . . 109.38(15) ?
C14 C15 S2 . . 129.72(19) ?
C8 C16 H16A . . 107.9(14) ?
C8 C16 H16B . . 109.1(13) ?
H16A C16 H16B . . 112.0(19) ?
C8 C16 H16C . . 109.6(12) ?
H16A C16 H16C . . 106.8(18) ?
H16B C16 H16C . . 111.4(18) ?
C8 C17 H17A . . 109.2(14) ?
C8 C17 H17B . . 106.9(15) ?
H17A C17 H17B . . 111(2) ?
C8 C17 H17C . . 112.3(14) ?
H17A C17 H17C . . 106.9(19) ?
H17B C17 H17C . . 111(2) ?
C1' S1' C7' . . 88.76(10) ?
C15' S2' C9' . . 88.97(10) ?
C7' N1' C6' . . 110.43(17) ?
C9' N2' C10' . . 110.13(18) ?
C6' C1' C2' . . 121.1(2) ?
C6' C1' S1' . . 109.69(16) ?
C2' C1' S1' . . 129.2(2) ?
C3' C2' C1' . . 118.0(3) ?
C3' C2' H2' . . 122.1(14) ?
C1' C2' H2' . . 119.8(14) ?
C2' C3' C4' . . 121.2(2) ?
C2' C3' H3' . . 118.8(17) ?
C4' C3' H3' . . 119.9(17) ?
C5' C4' C3' . . 121.3(3) ?
C5' C4' H4' . . 118.2(18) ?
C3' C4' H4' . . 120.3(18) ?
C4' C5' C6' . . 118.2(2) ?
C4' C5' H5' . . 122.8(13) ?
C6' C5' H5' . . 119.0(13) ?
N1' C6' C1' . . 115.01(19) ?
N1' C6' C5' . . 124.8(2) ?
C1' C6' C5' . . 120.2(2) ?
N1' C7' C8' . . 123.16(18) ?
N1' C7' S1' . . 116.10(15) ?
C8' C7' S1' . . 120.74(14) ?
C7' C8' C9' . . 106.10(16) ?
C7' C8' C16' . . 108.99(17) ?
C9' C8' C16' . . 111.91(17) ?
C7' C8' C17' . . 110.90(18) ?
C9' C8' C17' . . 109.02(18) ?
C16' C8' C17' . . 109.87(19) ?
N2' C9' C8' . . 122.76(18) ?
N2' C9' S2' . . 116.46(16) ?
C8' C9' S2' . . 120.71(14) ?
C11' C10' N2' . . 125.0(2) ?
C11' C10' C15' . . 119.6(2) ?
N2' C10' C15' . . 115.36(18) ?
C12' C11' C10' . . 119.0(2) ?
C12' C11' H11' . . 120.9(18) ?
C10' C11' H11' . . 120.1(18) ?
C11' C12' C13' . . 120.9(2) ?
C11' C12' H12' . . 117.4(15) ?
C13' C12' H12' . . 121.6(15) ?
C14' C13' C12' . . 121.4(2) ?
C14' C13' H13' . . 121.0(13) ?
C12' C13' H13' . . 117.7(13) ?
C13' C14' C15' . . 118.0(2) ?
C13' C14' H14' . . 122.6(13) ?
C15' C14' H14' . . 119.4(13) ?
C14' C15' C10' . . 121.2(2) ?
C14' C15' S2' . . 129.73(17) ?
C10' C15' S2' . . 109.08(15) ?
C8' C16' H16D . . 110.2(13) ?
C8' C16' H16E . . 109.4(13) ?
H16D C16' H16E . . 109.8(18) ?
C8' C16' H16F . . 111.6(13) ?
H16D C16' H16F . . 109.2(18) ?
H16E C16' H16F . . 106.7(18) ?
C8' C17' H17D . . 108.2(16) ?
C8' C17' H17E . . 107.9(16) ?
H17D C17' H17E . . 112(2) ?
C8' C17' H17F . . 111.2(13) ?
H17D C17' H17F . . 113(2) ?
H17E C17' H17F . . 105(2) ?

loop_
_geom_bond_atom_site_label_1
_geom_bond_atom_site_label_2
_geom_bond_site_symmetry_2
_geom_bond_distance
_geom_bond_publ_flag
S1 C1 . 1.726(2) ?
S1 C7 . 1.7455(19) ?
S2 C15 . 1.729(2) ?
S2 C9 . 1.752(2) ?
N1 C7 . 1.288(2) ?
N1 C6 . 1.398(3) ?
N2 C9 . 1.283(2) ?
N2 C10 . 1.398(3) ?
C1 C2 . 1.397(3) ?
C1 C6 . 1.401(3) ?
C2 C3 . 1.373(3) ?
C2 H2 . 0.92(2) ?
C3 C4 . 1.388(3) ?
C3 H3 . 0.96(2) ?
C4 C5 . 1.375(3) ?
C4 H4 . 0.89(2) ?
C5 C6 . 1.396(3) ?
C5 H5 . 0.98(2) ?
C7 C8 . 1.527(3) ?
C8 C9 . 1.522(3) ?
C8 C16 . 1.531(3) ?
C8 C17 . 1.532(3) ?
C10 C11 . 1.390(3) ?
C10 C15 . 1.399(3) ?
C11 C12 . 1.378(3) ?
C11 H11 . 0.92(2) ?
C12 C13 . 1.384(4) ?
C12 H12 . 0.94(3) ?
C13 C14 . 1.374(4) ?
C13 H13 . 0.99(2) ?
C14 C15 . 1.400(3) ?
C14 H14 . 0.90(2) ?
C16 H16A . 0.95(2) ?
C16 H16B . 0.96(2) ?
C16 H16C . 1.02(2) ?
C17 H17A . 0.96(3) ?
C17 H17B . 0.92(2) ?
C17 H17C . 0.96(2) ?
S1' C1' . 1.731(2) ?
S1' C7' . 1.749(2) ?
S2' C15' . 1.732(2) ?
S2' C9' . 1.749(2) ?
N1' C7' . 1.293(3) ?
N1' C6' . 1.393(3) ?
N2' C9' . 1.289(3) ?
N2' C10' . 1.394(3) ?
C1' C6' . 1.394(3) ?
C1' C2' . 1.403(3) ?
C2' C3' . 1.369(4) ?
C2' H2' . 0.96(2) ?
C3' C4' . 1.394(4) ?
C3' H3' . 0.91(3) ?
C4' C5' . 1.381(3) ?
C4' H4' . 0.93(3) ?
C5' C6' . 1.397(3) ?
C5' H5' . 1.04(2) ?
C7' C8' . 1.524(3) ?
C8' C9' . 1.524(3) ?
C8' C16' . 1.534(3) ?
C8' C17' . 1.534(3) ?
C10' C11' . 1.393(3) ?
C10' C15' . 1.403(3) ?
C11' C12' . 1.379(3) ?
C11' H11' . 0.88(3) ?
C12' C13' . 1.388(4) ?
C12' H12' . 0.95(2) ?
C13' C14' . 1.375(3) ?
C13' H13' . 0.97(2) ?
C14' C15' . 1.394(3) ?
C14' H14' . 0.95(2) ?
C16' H16D . 0.97(2) ?
C16' H16E . 0.95(2) ?
C16' H16F . 0.95(2) ?
C17' H17D . 0.97(3) ?
C17' H17E . 0.95(3) ?
C17' H17F . 0.98(2) ?

loop_
_geom_torsion_atom_site_label_1
_geom_torsion_atom_site_label_2
_geom_torsion_atom_site_label_3
_geom_torsion_atom_site_label_4
_geom_torsion_site_symmetry_1
_geom_torsion_site_symmetry_2
_geom_torsion_site_symmetry_3
_geom_torsion_site_symmetry_4
_geom_torsion
_geom_torsion_publ_flag
C7 S1 C1 C2 . . . . 178.3(2) ?
C7 S1 C1 C6 . . . . -0.96(15) ?
C6 C1 C2 C3 . . . . 0.3(3) ?
S1 C1 C2 C3 . . . . -178.91(17) ?
C1 C2 C3 C4 . . . . -0.8(4) ?
C2 C3 C4 C5 . . . . 0.4(4) ?
C3 C4 C5 C6 . . . . 0.5(4) ?
C4 C5 C6 N1 . . . . 178.3(2) ?
C4 C5 C6 C1 . . . . -0.9(3) ?
C7 N1 C6 C5 . . . . -179.0(2) ?
C7 N1 C6 C1 . . . . 0.2(2) ?
C2 C1 C6 C5 . . . . 0.6(3) ?
S1 C1 C6 C5 . . . . 179.95(17) ?
C2 C1 C6 N1 . . . . -178.73(19) ?
S1 C1 C6 N1 . . . . 0.7(2) ?
C6 N1 C7 C8 . . . . 176.71(17) ?
C6 N1 C7 S1 . . . . -1.0(2) ?
C1 S1 C7 N1 . . . . 1.18(16) ?
C1 S1 C7 C8 . . . . -176.57(16) ?
N1 C7 C8 C9 . . . . -77.6(2) ?
S1 C7 C8 C9 . . . . 99.98(17) ?
N1 C7 C8 C16 . . . . 42.4(3) ?
S1 C7 C8 C16 . . . . -140.02(16) ?
N1 C7 C8 C17 . . . . 164.18(19) ?
S1 C7 C8 C17 . . . . -18.2(2) ?
C10 N2 C9 C8 . . . . 176.62(17) ?
C10 N2 C9 S2 . . . . -0.8(2) ?
C7 C8 C9 N2 . . . . -77.1(2) ?
C16 C8 C9 N2 . . . . 164.55(19) ?
C17 C8 C9 N2 . . . . 42.9(3) ?
C7 C8 C9 S2 . . . . 100.20(17) ?
C16 C8 C9 S2 . . . . -18.2(2) ?
C17 C8 C9 S2 . . . . -139.79(16) ?
C15 S2 C9 N2 . . . . 0.49(17) ?
C15 S2 C9 C8 . . . . -176.98(16) ?
C9 N2 C10 C11 . . . . -177.3(2) ?
C9 N2 C10 C15 . . . . 0.8(2) ?
N2 C10 C11 C12 . . . . 177.7(2) ?
C15 C10 C11 C12 . . . . -0.3(3) ?
C10 C11 C12 C13 . . . . 0.6(4) ?
C11 C12 C13 C14 . . . . -0.4(4) ?
C12 C13 C14 C15 . . . . -0.1(4) ?
C11 C10 C15 C14 . . . . -0.2(3) ?
N2 C10 C15 C14 . . . . -178.41(19) ?
C11 C10 C15 S2 . . . . 177.81(17) ?
N2 C10 C15 S2 . . . . -0.4(2) ?
C13 C14 C15 C10 . . . . 0.4(3) ?
C13 C14 C15 S2 . . . . -177.15(18) ?
C9 S2 C15 C10 . . . . -0.03(16) ?
C9 S2 C15 C14 . . . . 177.8(2) ?
C7' S1' C1' C6' . . . . 0.84(15) ?
C7' S1' C1' C2' . . . . -178.3(2) ?
C6' C1' C2' C3' . . . . 0.9(3) ?
S1' C1' C2' C3' . . . . 179.97(18) ?
C1' C2' C3' C4' . . . . -0.4(4) ?
C2' C3' C4' C5' . . . . 0.0(4) ?
C3' C4' C5' C6' . . . . 0.0(4) ?
C7' N1' C6' C1' . . . . 0.3(2) ?
C7' N1' C6' C5' . . . . 179.6(2) ?
C2' C1' C6' N1' . . . . 178.42(19) ?
S1' C1' C6' N1' . . . . -0.8(2) ?
C2' C1' C6' C5' . . . . -0.9(3) ?
S1' C1' C6' C5' . . . . 179.83(16) ?
C4' C5' C6' N1' . . . . -178.8(2) ?
C4' C5' C6' C1' . . . . 0.4(3) ?
C6' N1' C7' C8' . . . . 179.98(17) ?
C6' N1' C7' S1' . . . . 0.4(2) ?
C1' S1' C7' N1' . . . . -0.74(17) ?
C1' S1' C7' C8' . . . . 179.65(16) ?
N1' C7' C8' C9' . . . . -76.5(2) ?
S1' C7' C8' C9' . . . . 103.05(17) ?
N1' C7' C8' C16' . . . . 44.1(3) ?
S1' C7' C8' C16' . . . . -136.29(16) ?
N1' C7' C8' C17' . . . . 165.2(2) ?
S1' C7' C8' C17' . . . . -15.2(2) ?
C10' N2' C9' C8' . . . . 176.41(17) ?
C10' N2' C9' S2' . . . . -0.5(2) ?
C7' C8' C9' N2' . . . . -74.6(2) ?
C16' C8' C9' N2' . . . . 166.66(19) ?
C17' C8' C9' N2' . . . . 44.9(3) ?
C7' C8' C9' S2' . . . . 102.22(17) ?
C16' C8' C9' S2' . . . . -16.5(2) ?
C17' C8' C9' S2' . . . . -138.29(17) ?
C15' S2' C9' N2' . . . . 0.39(17) ?
C15' S2' C9' C8' . . . . -176.60(16) ?
C9' N2' C10' C11' . . . . -177.9(2) ?
C9' N2' C10' C15' . . . . 0.4(3) ?
N2' C10' C11' C12' . . . . 178.4(2) ?
C15' C10' C11' C12' . . . . 0.2(3) ?
C10' C11' C12' C13' . . . . 0.1(4) ?
C11' C12' C13' C14' . . . . -0.4(4) ?
C12' C13' C14' C15' . . . . 0.3(4) ?
C13' C14' C15' C10' . . . . 0.0(3) ?
C13' C14' C15' S2' . . . . -178.20(17) ?
C11' C10' C15' C14' . . . . -0.3(3) ?
N2' C10' C15' C14' . . . . -178.64(19) ?
C11' C10' C15' S2' . . . . 178.25(17) ?
N2' C10' C15' S2' . . . . -0.1(2) ?
C9' S2' C15' C14' . . . . 178.2(2) ?
C9' S2' C15' C10' . . . . -0.14(16) ?
